data_2242121
loop_
_publ_author_name
'Zukerman-Schpector, Julio'
'Sugiyama, Fabricia H.'
'Garcia, Ariel L. L.'
'Correia, Carlos Roque D.'
'Jotani, Mukesh M.'
'Tiekink, Edward R. T.'

_publ_section_title
;
 Ethyl 2-(4-methoxyphenyl)-6-oxa-3-azabicyclo[3.1.0]hexane-3-carboxylate:
 crystal structure and Hirshfeld analysis
;
_journal_coeditor_code HB7690
_journal_issue 8
_journal_name_full 'Acta Crystallographica Section E'
_journal_page_first 1218
_journal_page_last 1222
_journal_paper_doi 10.1107/S2056989017009987
_journal_volume 73
_journal_year 2017
_chemical_formula_iupac 'C14 H17 N O4'
_chemical_formula_moiety 'C14 H17 N O4'
_chemical_formula_sum 'C14 H17 N O4'
_chemical_formula_weight 263.28
_chemical_name_systematic
;
Ethyl 2-(4-methoxyphenyl)-6-oxa-3-azabicyclo[3.1.0]hexane-3-carboxylate
;
_space_group_crystal_system monoclinic
_space_group_IT_number 14
_space_group_name_Hall '-P 2ybc'
_space_group_name_H-M_alt 'P 1 21/c 1'
_symmetry_space_group_name_Hall '-P 2ybc'
_symmetry_space_group_name_H-M 'P 1 21/c 1'
_atom_sites_solution_hydrogens geom
_audit_creation_method SHELXL-2014/7
_cell_angle_alpha 90
_cell_angle_beta 102.071(8)
_cell_angle_gamma 90
_cell_formula_units_Z 4
_cell_length_a 9.6467(9)
_cell_length_b 18.4080(10)
_cell_length_c 7.8076(6)
_cell_measurement_reflns_used 25
_cell_measurement_temperature 293(2)
_cell_measurement_theta_max 13.55
_cell_measurement_theta_min 11.01
_cell_volume 1355.79(18)
_computing_cell_refinement
;
CAD-4 EXPRESS (Enraf--Nonius, 1989)
;
_computing_data_collection
;
CAD-4 EXPRESS (Enraf--Nonius, 1989)
;
_computing_data_reduction
;
XCAD4 (Harms & Wocadlo, 1995)
;
_computing_molecular_graphics
;
ORTEP-3 for Windows (Farrugia, 2012) and DIAMOND (Brandenburg,
2006)
;
_computing_publication_material
;
<i>MarvinSketch</i> (ChemAxon, 2010) and publCIF (Westrip, 2010)
;
_computing_structure_refinement
;
SHELXL2014 (Sheldrick, 2015)
;
_computing_structure_solution
;
SIR2014 (Burla <i>et al.</i>, 2015)
;
_diffrn_ambient_temperature 293(2)
_diffrn_measured_fraction_theta_full 0.997
_diffrn_measured_fraction_theta_max 0.996
_diffrn_measurement_device_type 'Enraf--Nonius TurboCAD-4'
_diffrn_measurement_method 'non-profiled \w/2\t scans'
_diffrn_radiation_type MoK\a
_diffrn_radiation_wavelength 0.71073
_diffrn_reflns_av_R_equivalents 0.0278
_diffrn_reflns_limit_h_max 13
_diffrn_reflns_limit_h_min -13
_diffrn_reflns_limit_k_max 0
_diffrn_reflns_limit_k_min -25
_diffrn_reflns_limit_l_max 0
_diffrn_reflns_limit_l_min -10
_diffrn_reflns_number 4187
_diffrn_reflns_theta_full 25.242
_diffrn_reflns_theta_max 29.966
_diffrn_reflns_theta_min 2.213
_diffrn_standards_decay_% 1
_diffrn_standards_interval_time 60
_diffrn_standards_number 3
_exptl_absorpt_coefficient_mu 0.095
_exptl_absorpt_correction_T_max 0.9897
_exptl_absorpt_correction_T_min 0.9332
_exptl_absorpt_correction_type psi-scan
_exptl_absorpt_process_details
;
(Blessing, 1995)
;
_exptl_crystal_colour colourless
_exptl_crystal_density_diffrn 1.290
_exptl_crystal_description irregular
_exptl_crystal_F_000 560
_exptl_crystal_size_max 0.300
_exptl_crystal_size_mid 0.270
_exptl_crystal_size_min 0.110
_refine_diff_density_max 0.168
_refine_diff_density_min -0.233
_refine_ls_extinction_method none
_refine_ls_goodness_of_fit_ref 0.995
_refine_ls_hydrogen_treatment constr
_refine_ls_matrix_type full
_refine_ls_number_parameters 174
_refine_ls_number_reflns 3927
_refine_ls_number_restraints 0
_refine_ls_restrained_S_all 0.995
_refine_ls_R_factor_all 0.1214
_refine_ls_R_factor_gt 0.0491
_refine_ls_shift/su_max 0.000
_refine_ls_shift/su_mean 0.000
_refine_ls_structure_factor_coef Fsqd
_refine_ls_weighting_details 'w=1/[\s^2^(Fo^2^)+(0.0677P)^2^+0.1423P] where P=(Fo^2^+2Fc^2^)/3'
_refine_ls_weighting_scheme calc
_refine_ls_wR_factor_gt 0.1206
_refine_ls_wR_factor_ref 0.1472
_reflns_number_gt 2107
_reflns_number_total 3927
_reflns_threshold_expression 'I > 2\s(I)'
_cod_data_source_file hb7690sup1.cif
_cod_data_source_block I
_cod_database_code 2242121
_shelx_space_group_comment
;
The symmetry employed for this shelxl refinement is uniquely defined
by the following loop, which should always be used as a source of
symmetry information in preference to the above space-group names.
They are only intended as comments.
;
_shelx_estimated_absorpt_t_min 0.972
_shelx_estimated_absorpt_t_max 0.990

loop_
_space_group_symop_operation_xyz
'x, y, z'
'-x, y+1/2, -z+1/2'
'-x, -y, -z'
'x, -y-1/2, z-1/2'

loop_
_atom_site_type_symbol
_atom_site_label
_atom_site_fract_x
_atom_site_fract_y
_atom_site_fract_z
_atom_site_U_iso_or_equiv
_atom_site_adp_type
_atom_site_calc_flag
_atom_site_occupancy
O O1 -0.19247(14) 0.42020(8) -0.03045(18) 0.0678(4) Uani d 1
O O2 -0.03454(14) 0.36201(7) 0.53678(14) 0.0565(3) Uani d 1
O O3 0.13930(13) 0.42869(6) 0.45731(15) 0.0544(3) Uani d 1
O O4 0.56099(13) 0.25574(8) 0.0389(2) 0.0734(4) Uani d 1
N N1 -0.01106(14) 0.36816(7) 0.25447(16) 0.0467(3) Uani d 1
C C1 0.05665(17) 0.39804(9) 0.1171(2) 0.0456(4) Uani d 1
H H1 0.0760 0.4499 0.1378 0.055 Uiso calc 1
C C2 -0.05889(19) 0.38771(10) -0.0450(2) 0.0518(4) Uani d 1
H H2 -0.0341 0.3834 -0.1601 0.062 Uiso calc 1
C C3 -0.17188(18) 0.34308(11) -0.0031(2) 0.0548(4) Uani d 1
H H3 -0.2228 0.3085 -0.0893 0.066 Uiso calc 1
C C4 -0.13558(18) 0.32331(10) 0.1864(2) 0.0513(4) Uani d 1
H H4A -0.2129 0.3349 0.2438 0.062 Uiso calc 1
H H4B -0.1134 0.2720 0.2019 0.062 Uiso calc 1
C C5 0.02590(17) 0.38465(9) 0.4251(2) 0.0438(4) Uani d 1
C C6 0.1888(2) 0.45044(11) 0.6374(2) 0.0621(5) Uani d 1
H H6A 0.2115 0.4081 0.7119 0.075 Uiso calc 1
H H6B 0.1163 0.4783 0.6776 0.075 Uiso calc 1
C C7 0.3173(3) 0.49553(15) 0.6432(4) 0.0945(8) Uani d 1
H H7A 0.3893 0.4668 0.6074 0.142 Uiso calc 1
H H7B 0.3517 0.5128 0.7605 0.142 Uiso calc 1
H H7C 0.2941 0.5362 0.5656 0.142 Uiso calc 1
C C8 0.19086(17) 0.35884(9) 0.10017(19) 0.0439(4) Uani d 1
C C9 0.19617(19) 0.28404(10) 0.0936(3) 0.0601(5) Uani d 1
H H9 0.1162 0.2574 0.1031 0.072 Uiso calc 1
C C10 0.31680(19) 0.24737(11) 0.0733(3) 0.0605(5) Uani d 1
H H10 0.3177 0.1969 0.0697 0.073 Uiso calc 1
C C11 0.43576(17) 0.28635(10) 0.0583(2) 0.0528(4) Uani d 1
C C12 0.43222(19) 0.36132(10) 0.0623(3) 0.0594(5) Uani d 1
H H12 0.5117 0.3878 0.0498 0.071 Uiso calc 1
C C13 0.31168(18) 0.39740(10) 0.0846(2) 0.0529(4) Uani d 1
H H13 0.3113 0.4479 0.0893 0.063 Uiso calc 1
C C14 0.5733(2) 0.17891(12) 0.0463(3) 0.0757(6) Uani d 1
H H14A 0.5536 0.1618 0.1548 0.114 Uiso calc 1
H H14B 0.6678 0.1651 0.0388 0.114 Uiso calc 1
H H14C 0.5069 0.1579 -0.0497 0.114 Uiso calc 1

loop_
_atom_site_aniso_label
_atom_site_aniso_U_11
_atom_site_aniso_U_22
_atom_site_aniso_U_33
_atom_site_aniso_U_12
_atom_site_aniso_U_13
_atom_site_aniso_U_23
O1 0.0615(8) 0.0775(10) 0.0667(8) 0.0171(7) 0.0183(6) 0.0127(7)
O2 0.0670(8) 0.0661(8) 0.0413(6) -0.0002(6) 0.0225(5) 0.0039(6)
O3 0.0607(7) 0.0603(7) 0.0425(6) -0.0093(6) 0.0113(5) -0.0074(5)
O4 0.0470(7) 0.0723(9) 0.1044(11) -0.0043(7) 0.0235(7) -0.0145(8)
N1 0.0513(8) 0.0550(8) 0.0367(6) -0.0106(6) 0.0160(5) -0.0021(6)
C1 0.0540(9) 0.0467(9) 0.0398(8) -0.0054(7) 0.0184(7) 0.0018(7)
C2 0.0551(10) 0.0630(11) 0.0397(8) 0.0063(8) 0.0150(7) 0.0046(7)
C3 0.0493(9) 0.0694(12) 0.0464(9) 0.0004(8) 0.0111(7) -0.0061(8)
C4 0.0492(9) 0.0586(10) 0.0490(9) -0.0081(8) 0.0170(7) -0.0026(8)
C5 0.0491(9) 0.0430(8) 0.0409(8) 0.0047(7) 0.0130(7) 0.0008(6)
C6 0.0721(12) 0.0627(12) 0.0483(10) -0.0001(10) 0.0052(9) -0.0143(9)
C7 0.0973(19) 0.0905(18) 0.0904(17) -0.0297(14) 0.0075(14) -0.0280(14)
C8 0.0470(8) 0.0495(9) 0.0368(7) -0.0076(7) 0.0122(6) -0.0006(7)
C9 0.0517(10) 0.0525(11) 0.0820(13) -0.0152(8) 0.0277(9) -0.0069(9)
C10 0.0560(10) 0.0479(10) 0.0829(14) -0.0100(8) 0.0263(9) -0.0104(9)
C11 0.0453(9) 0.0609(11) 0.0523(9) -0.0071(8) 0.0103(7) -0.0104(8)
C12 0.0443(9) 0.0613(11) 0.0734(12) -0.0166(8) 0.0139(8) -0.0026(9)
C13 0.0513(10) 0.0486(10) 0.0587(10) -0.0105(8) 0.0111(8) 0.0003(8)
C14 0.0633(12) 0.0743(14) 0.0884(15) 0.0086(11) 0.0131(11) -0.0168(12)

loop_
_atom_type_symbol
_atom_type_description
_atom_type_scat_dispersion_real
_atom_type_scat_dispersion_imag
_atom_type_scat_source
C C 0.0033 0.0016 'International Tables Vol C Tables 4.2.6.8 and 6.1.1.4'
H H 0.0000 0.0000 'International Tables Vol C Tables 4.2.6.8 and 6.1.1.4'
N N 0.0061 0.0033 'International Tables Vol C Tables 4.2.6.8 and 6.1.1.4'
O O 0.0106 0.0060 'International Tables Vol C Tables 4.2.6.8 and 6.1.1.4'

loop_
_geom_angle_atom_site_label_1
_geom_angle_atom_site_label_2
_geom_angle_atom_site_label_3
_geom_angle
C3 O1 C2 60.50(11)
C5 O3 C6 116.11(13)
C11 O4 C14 118.28(15)
C5 N1 C4 121.09(13)
C5 N1 C1 124.94(14)
C4 N1 C1 113.68(12)
N1 C1 C8 113.79(13)
N1 C1 C2 101.59(13)
C8 C1 C2 111.17(13)
N1 C1 H1 110.0
C8 C1 H1 110.0
C2 C1 H1 110.0
O1 C2 C3 59.63(11)
O1 C2 C1 113.23(14)
C3 C2 C1 109.74(14)
O1 C2 H2 119.9
C3 C2 H2 119.9
C1 C2 H2 119.9
O1 C3 C2 59.87(11)
O1 C3 C4 112.52(15)
C2 C3 C4 109.22(14)
O1 C3 H3 120.2
C2 C3 H3 120.2
C4 C3 H3 120.2
N1 C4 C3 103.12(13)
N1 C4 H4A 111.1
C3 C4 H4A 111.1
N1 C4 H4B 111.1
C3 C4 H4B 111.1
H4A C4 H4B 109.1
O2 C5 N1 124.47(16)
O2 C5 O3 124.44(15)
N1 C5 O3 111.09(13)
O3 C6 C7 106.77(17)
O3 C6 H6A 110.4
C7 C6 H6A 110.4
O3 C6 H6B 110.4
C7 C6 H6B 110.4
H6A C6 H6B 108.6
C6 C7 H7A 109.5
C6 C7 H7B 109.5
H7A C7 H7B 109.5
C6 C7 H7C 109.5
H7A C7 H7C 109.5
H7B C7 H7C 109.5
C9 C8 C13 117.89(16)
C9 C8 C1 121.25(14)
C13 C8 C1 120.82(15)
C8 C9 C10 122.02(16)
C8 C9 H9 119.0
C10 C9 H9 119.0
C11 C10 C9 119.40(18)
C11 C10 H10 120.3
C9 C10 H10 120.3
O4 C11 C10 124.34(17)
O4 C11 C12 116.11(15)
C10 C11 C12 119.55(17)
C11 C12 C13 120.58(16)
C11 C12 H12 119.7
C13 C12 H12 119.7
C12 C13 C8 120.55(17)
C12 C13 H13 119.7
C8 C13 H13 119.7
O4 C14 H14A 109.5
O4 C14 H14B 109.5
H14A C14 H14B 109.5
O4 C14 H14C 109.5
H14A C14 H14C 109.5
H14B C14 H14C 109.5

loop_
_geom_bond_atom_site_label_1
_geom_bond_atom_site_label_2
_geom_bond_distance
O1 C3 1.443(2)
O1 C2 1.447(2)
O2 C5 1.2189(18)
O3 C5 1.342(2)
O3 C6 1.444(2)
O4 C11 1.370(2)
O4 C14 1.419(3)
N1 C5 1.340(2)
N1 C4 1.463(2)
N1 C1 1.4739(19)
C1 C8 1.512(2)
C1 C2 1.514(2)
C1 H1 0.9800
C2 C3 1.456(2)
C2 H2 0.9800
C3 C4 1.493(2)
C3 H3 0.9800
C4 H4A 0.9700
C4 H4B 0.9700
C6 C7 1.485(3)
C6 H6A 0.9700
C6 H6B 0.9700
C7 H7A 0.9600
C7 H7B 0.9600
C7 H7C 0.9600
C8 C9 1.379(2)
C8 C13 1.391(2)
C9 C10 1.383(2)
C9 H9 0.9300
C10 C11 1.379(2)
C10 H10 0.9300
C11 C12 1.381(3)
C12 C13 1.381(3)
C12 H12 0.9300
C13 H13 0.9300
C14 H14A 0.9600
C14 H14B 0.9600
C14 H14C 0.9600

loop_
_geom_hbond_atom_site_label_D
_geom_hbond_atom_site_label_H
_geom_hbond_atom_site_label_A
_geom_hbond_site_symmetry_A
_geom_hbond_distance_DH
_geom_hbond_distance_HA
_geom_hbond_distance_DA
_geom_hbond_angle_DHA
C2 H2 O2 1_554 0.98 2.40 3.3559(19) 165
C13 H13 O1 3_565 0.93 2.68 3.456(2) 155
C3 H3 O4 1_455 0.98 2.68 3.311(2) 107

loop_
_geom_torsion_atom_site_label_1
_geom_torsion_atom_site_label_2
_geom_torsion_atom_site_label_3
_geom_torsion_atom_site_label_4
_geom_torsion
C5 N1 C1 C8 83.1(2)
C4 N1 C1 C8 -103.11(16)
C5 N1 C1 C2 -157.38(15)
C4 N1 C1 C2 16.45(18)
C3 O1 C2 C1 -100.05(16)
N1 C1 C2 O1 54.73(17)
C8 C1 C2 O1 176.13(13)
N1 C1 C2 C3 -9.78(18)
C8 C1 C2 C3 111.62(15)
C2 O1 C3 C4 99.87(16)
C1 C2 C3 O1 105.99(15)
O1 C2 C3 C4 -105.47(16)
C1 C2 C3 C4 0.5(2)
C5 N1 C4 C3 157.71(15)
C1 N1 C4 C3 -16.38(18)
O1 C3 C4 N1 -55.38(17)
C2 C3 C4 N1 9.10(19)
C4 N1 C5 O2 3.4(3)
C1 N1 C5 O2 176.78(15)
C4 N1 C5 O3 -177.35(14)
C1 N1 C5 O3 -4.0(2)
C6 O3 C5 O2 -1.0(2)
C6 O3 C5 N1 179.79(14)
C5 O3 C6 C7 177.42(17)
N1 C1 C8 C9 47.4(2)
C2 C1 C8 C9 -66.5(2)
N1 C1 C8 C13 -134.82(15)
C2 C1 C8 C13 111.22(17)
C13 C8 C9 C10 0.4(3)
C1 C8 C9 C10 178.17(16)
C8 C9 C10 C11 -0.3(3)
C14 O4 C11 C10 -4.4(3)
C14 O4 C11 C12 175.67(18)
C9 C10 C11 O4 179.54(18)
C9 C10 C11 C12 -0.6(3)
O4 C11 C12 C13 -178.80(16)
C10 C11 C12 C13 1.3(3)
C11 C12 C13 C8 -1.2(3)
C9 C8 C13 C12 0.4(3)
C1 C8 C13 C12 -177.45(15)

_cod_database_fobs_code 2242121
